data_7044092
loop_
_publ_author_name
'Bilyachenko, Alexey'
'Korlyukov, Aleksander'
'Vologzhanina, Anna V. V.'
'Khrustalev, Victor N.'
'Kulakova, Alena Nikolaevna'
'Long, Jerome'
'Larionova, Joulia'
'Guari, Yannick'
'Dronova, Marina'
'Tsareva, Ulyana'
'Dorovatovskii, Pavel'
'Shubina, Elena'
'Levitsky, Mikhail'

_publ_section_title
;
 Bi- and Tri-metallic Cage Silsesquioxanes: Features of Supramolecular
 Assembling and Magnetic Properties
;
_journal_name_full 'Dalton Trans.'
_journal_paper_doi 10.1039/C7DT02017A
_journal_year 2017
_chemical_formula_moiety 'C84 H88 Cs Cu4 N4 Na3 O28 Si12'
_chemical_formula_sum 'C84 H88 Cs Cu4 N4 Na3 O28 Si12'
_chemical_formula_weight 2394.70
_space_group_crystal_system monoclinic
_space_group_IT_number 15
_space_group_name_Hall '-C 2yc'
_space_group_name_H-M_alt 'C 1 2/c 1'
_symmetry_space_group_name_Hall '-C 2yc'
_symmetry_space_group_name_H-M 'C 1 2/c 1'
_atom_sites_solution_hydrogens geom
_atom_sites_solution_primary difmap
_atom_sites_solution_secondary difmap
_audit_creation_method SHELXL-2014/6
_audit_update_record
;
2017-07-25 deposited with the CCDC.
2017-09-01 downloaded from the CCDC.
;
_cell_angle_alpha 90
_cell_angle_beta 101.36(3)
_cell_angle_gamma 90
_cell_formula_units_Z 4
_cell_length_a 15.330(3)
_cell_length_b 27.390(6)
_cell_length_c 26.060(5)
_cell_measurement_reflns_used 600
_cell_measurement_temperature 100(2)
_cell_measurement_theta_max 36.0
_cell_measurement_theta_min 3.6
_cell_volume 10728(4)
_computing_cell_refinement 'iMosflm (Battye et al., 2011)'
_computing_data_collection 'Marccd (Doyle, 2011)'
_computing_data_reduction iMosflm
_computing_molecular_graphics 'SHELXTL (Sheldrick, 2015)'
_computing_publication_material SHELXTL
_computing_structure_refinement 'SHELXL (Sheldrick, 2015)'
_computing_structure_solution 'SHELXT (Sheldrick, 2015)'
_diffrn_ambient_temperature 100(2)
_diffrn_measured_fraction_theta_full 0.796
_diffrn_measured_fraction_theta_max 0.736
_diffrn_measurement_device_type 'MAR CCD'
_diffrn_measurement_method '/f scan'
_diffrn_radiation_type synchrotron
_diffrn_radiation_wavelength 0.96990
_diffrn_reflns_av_R_equivalents 0.0956
_diffrn_reflns_av_unetI/netI 0.1687
_diffrn_reflns_Laue_measured_fraction_full 0.796
_diffrn_reflns_Laue_measured_fraction_max 0.736
_diffrn_reflns_limit_h_max 18
_diffrn_reflns_limit_h_min -18
_diffrn_reflns_limit_k_max 34
_diffrn_reflns_limit_k_min -34
_diffrn_reflns_limit_l_max 31
_diffrn_reflns_limit_l_min -31
_diffrn_reflns_number 39087
_diffrn_reflns_point_group_measured_fraction_full 0.796
_diffrn_reflns_point_group_measured_fraction_max 0.736
_diffrn_reflns_theta_full 35.587
_diffrn_reflns_theta_max 38.293
_diffrn_reflns_theta_min 3.568
_exptl_absorpt_coefficient_mu 3.084
_exptl_absorpt_correction_T_max 0.730
_exptl_absorpt_correction_T_min 0.650
_exptl_absorpt_correction_type multi-scan
_exptl_absorpt_process_details 'Scala (Evans, 2005)'
_exptl_crystal_colour colourless
_exptl_crystal_density_diffrn 1.483
_exptl_crystal_description prism
_exptl_crystal_F_000 4864
_exptl_crystal_size_max 0.15
_exptl_crystal_size_mid 0.10
_exptl_crystal_size_min 0.10
_refine_diff_density_max 0.586
_refine_diff_density_min -0.585
_refine_diff_density_rms 0.090
_refine_ls_extinction_coef 0.0037(3)
_refine_ls_extinction_expression Fc^*^=kFc[1+0.001xFc^2^\l^3^/sin(2\q)]^-1/4^
_refine_ls_extinction_method SHELXL
_refine_ls_goodness_of_fit_ref 0.950
_refine_ls_hydrogen_treatment constr
_refine_ls_matrix_type full
_refine_ls_number_parameters 362
_refine_ls_number_reflns 8621
_refine_ls_number_restraints 158
_refine_ls_restrained_S_all 0.967
_refine_ls_R_factor_all 0.2057
_refine_ls_R_factor_gt 0.1283
_refine_ls_shift/su_max 0.001
_refine_ls_shift/su_mean 0.001
_refine_ls_structure_factor_coef Fsqd
_refine_ls_weighting_details 'w=1/[\s^2^(Fo^2^)+(0.01P)^2^+90P] where P=(Fo^2^+2Fc^2^)/3'
_refine_ls_weighting_scheme calc
_refine_ls_wR_factor_gt 0.2857
_refine_ls_wR_factor_ref 0.3454
_reflns_Friedel_coverage 0.000
_reflns_number_gt 3879
_reflns_number_total 8621
_reflns_threshold_expression 'I > 2\s(I)'
_cod_data_source_file c7dt02017a2.cif
_cod_data_source_block PAA91
_cod_database_code 7044092
_shelx_space_group_comment
;
The symmetry employed for this shelxl refinement is uniquely defined
by the following loop, which should always be used as a source of
symmetry information in preference to the above space-group names.
They are only intended as comments.
;
_shelx_estimated_absorpt_t_min 0.651
_shelx_estimated_absorpt_t_max 0.745
_shelxl_version_number 2014/6

loop_
_space_group_symop_operation_xyz
'x, y, z'
'-x, y, -z+1/2'
'x+1/2, y+1/2, z'
'-x+1/2, y+1/2, -z+1/2'
'-x, -y, -z'
'x, -y, z-1/2'
'-x+1/2, -y+1/2, -z'
'x+1/2, -y+1/2, z-1/2'

loop_
_atom_site_label
_atom_site_type_symbol
_atom_site_fract_x
_atom_site_fract_y
_atom_site_fract_z
_atom_site_U_iso_or_equiv
_atom_site_adp_type
_atom_site_occupancy
_atom_site_site_symmetry_order
_atom_site_calc_flag
_atom_site_refinement_flags_posn
_atom_site_refinement_flags_adp
_atom_site_refinement_flags_occupancy
_atom_site_disorder_assembly
_atom_site_disorder_group
Cs1 Cs -0.06344(13) 0.45643(9) 0.54639(8) 0.1093(7) Uani 0.5 1 d . . P A 2
Na2 Na -0.0619(9) 0.4729(6) 0.5643(5) 0.1093(7) Uani 0.5 1 d . . P A 1
Cu1 Cu -0.02029(9) 0.50424(6) 0.69072(6) 0.1054(7) Uani 1 1 d . . . . .
Cu2 Cu 0.09870(10) 0.37584(7) 0.75145(7) 0.1175(7) Uani 1 1 d . . . . .
Si1 Si 0.1496(2) 0.38440(16) 0.63886(16) 0.1162(13) Uani 1 1 d . . . . .
Si2 Si 0.1520(2) 0.49446(15) 0.63903(15) 0.1081(12) Uani 1 1 d . . . . .
Si3 Si 0.1806(2) 0.51932(16) 0.75062(11) 0.1115(12) Uani 1 1 d . . . . .
Si4 Si 0.2262(2) 0.49222(16) 0.86017(14) 0.1105(13) Uani 1 1 d . . . . .
Si5 Si 0.2171(2) 0.38133(15) 0.86788(15) 0.1177(13) Uani 1 1 d . . . . .
Si6 Si 0.0311(2) 0.35221(18) 0.85658(14) 0.1214(14) Uani 1 1 d . . . . .
Na1 Na 0.2925(4) 0.4011(4) 0.7568(3) 0.195(4) Uani 1 1 d . . . . .
O1 O 0.1694(5) 0.4407(4) 0.6201(4) 0.1180(10) Uani 1 1 d . . . . .
O2 O 0.2108(5) 0.5016(3) 0.6972(4) 0.1180(10) Uani 1 1 d . . . . .
O3 O 0.2428(5) 0.4921(3) 0.7999(4) 0.1180(10) Uani 1 1 d . . . . .
O4 O 0.2485(5) 0.4363(4) 0.8837(4) 0.1180(10) Uani 1 1 d . . . . .
O5 O 0.1247(5) 0.3732(3) 0.8892(4) 0.1180(10) Uani 1 1 d . . . . .
O6 O -0.0481(5) 0.3719(3) 0.8834(4) 0.1180(10) Uani 1 1 d . . . . .
O7 O 0.1730(5) 0.3787(3) 0.7013(4) 0.1180(10) Uani 1 1 d . . . . .
O8 O 0.0525(5) 0.5065(3) 0.6387(4) 0.1180(10) Uani 1 1 d . . . . .
O9 O 0.0801(5) 0.5049(3) 0.7481(4) 0.1180(10) Uani 1 1 d . . . . .
O10 O 0.1276(5) 0.5071(3) 0.8605(4) 0.1180(10) Uani 1 1 d . . . . .
O11 O 0.2012(5) 0.3718(3) 0.8069(4) 0.1180(10) Uani 1 1 d . . . . .
O12 O 0.0139(5) 0.3746(4) 0.7997(4) 0.1180(10) Uani 1 1 d . . . . .
C1 C 0.2145(2) 0.3418(2) 0.6050(3) 0.186(4) Uani 1 1 d D . . . .
C2 C 0.2417(5) 0.2969(3) 0.6280(3) 0.186(4) Uani 1 1 d D . . . .
H2A H 0.2272 0.2883 0.6605 0.224 Uiso 1 1 calc R U . . .
C3 C 0.2903(5) 0.2647(3) 0.6030(4) 0.186(4) Uani 1 1 d D . . . .
H3A H 0.3089 0.2341 0.6186 0.224 Uiso 1 1 calc R U . . .
C4 C 0.3117(4) 0.2774(4) 0.5551(4) 0.186(4) Uani 1 1 d D . . . .
H4A H 0.3448 0.2555 0.5381 0.224 Uiso 1 1 calc R U . . .
C5 C 0.2845(6) 0.3224(4) 0.5322(3) 0.186(4) Uani 1 1 d D . . . .
H5A H 0.2990 0.3310 0.4996 0.224 Uiso 1 1 calc R U . . .
C6 C 0.2359(5) 0.3545(3) 0.5571(3) 0.186(4) Uani 1 1 d D . . . .
H6A H 0.2173 0.3851 0.5415 0.224 Uiso 1 1 calc R U . . .
C7 C 0.20211(19) 0.5348(4) 0.59556(18) 0.144(3) Uani 1 1 d D . . . .
C8 C 0.2359(4) 0.5152(3) 0.5540(3) 0.144(3) Uani 1 1 d D . . . .
H8A H 0.2333 0.4810 0.5478 0.173 Uiso 1 1 calc R U . . .
C9 C 0.2735(5) 0.5460(4) 0.5215(3) 0.144(3) Uani 1 1 d D . . . .
H9A H 0.2965 0.5327 0.4933 0.173 Uiso 1 1 calc R U . . .
C10 C 0.2773(4) 0.5962(4) 0.5306(3) 0.144(3) Uani 1 1 d D . . . .
H10A H 0.3029 0.6171 0.5085 0.173 Uiso 1 1 calc R U . . .
C11 C 0.2435(5) 0.6157(3) 0.5721(4) 0.144(3) Uani 1 1 d D . . . .
H11A H 0.2461 0.6499 0.5783 0.173 Uiso 1 1 calc R U . . .
C12 C 0.2060(4) 0.5850(4) 0.6046(3) 0.144(3) Uani 1 1 d D . . . .
H12A H 0.1830 0.5983 0.6328 0.173 Uiso 1 1 calc R U . . .
C13 C 0.2023(3) 0.5852(3) 0.76055(7) 0.208(5) Uani 1 1 d D . . . .
C14 C 0.1390(5) 0.6151(3) 0.7766(3) 0.208(5) Uani 0.5 1 d D . P B 1
H14A H 0.0847 0.6015 0.7823 0.250 Uiso 0.5 1 calc R U P B 1
C15 C 0.1554(7) 0.6650(3) 0.7841(3) 0.208(5) Uani 0.5 1 d D . P B 1
H15A H 0.1123 0.6853 0.7950 0.250 Uiso 0.5 1 calc R U P B 1
C14A C 0.1313(5) 0.6179(3) 0.7558(3) 0.208(5) Uani 0.5 1 d D . P B 2
H14B H 0.0719 0.6062 0.7474 0.250 Uiso 0.5 1 calc R U P B 2
C15A C 0.1478(7) 0.6677(3) 0.7633(3) 0.208(5) Uani 0.5 1 d D . P B 2
H15B H 0.0995 0.6900 0.7600 0.250 Uiso 0.5 1 calc R U P B 2
C16 C 0.2351(8) 0.6849(3) 0.7756(2) 0.208(5) Uani 1 1 d D . . . .
H16 H 0.2462 0.7188 0.7807 0.250 Uiso 1 1 calc R U . B 1
C17 C 0.2984(7) 0.6550(4) 0.7596(4) 0.208(5) Uani 0.5 1 d D . P B 1
H17A H 0.3526 0.6686 0.7538 0.250 Uiso 0.5 1 calc R U P B 1
C18 C 0.2820(5) 0.6051(3) 0.7521(3) 0.208(5) Uani 0.5 1 d D . P B 1
H18A H 0.3251 0.5848 0.7412 0.250 Uiso 0.5 1 calc R U P B 1
C17A C 0.3060(6) 0.6522(4) 0.7804(3) 0.208(5) Uani 0.5 1 d D . P B 2
H17B H 0.3655 0.6639 0.7888 0.250 Uiso 0.5 1 calc R U P B 2
C18A C 0.2896(4) 0.6023(3) 0.7729(3) 0.208(5) Uani 0.5 1 d D . P B 2
H18B H 0.3379 0.5801 0.7761 0.250 Uiso 0.5 1 calc R U P B 2
C19 C 0.3128(3) 0.5316(4) 0.89751(11) 0.170(3) Uani 1 1 d D . . . .
C20 C 0.2989(4) 0.5817(4) 0.9007(3) 0.170(3) Uani 1 1 d D . . . .
H20A H 0.2442 0.5957 0.8835 0.204 Uiso 1 1 calc R U . . .
C21 C 0.3652(6) 0.6113(3) 0.9292(3) 0.170(3) Uani 1 1 d D . . . .
H21A H 0.3557 0.6455 0.9314 0.204 Uiso 1 1 calc R U . . .
C22 C 0.4455(5) 0.5908(4) 0.9546(2) 0.170(3) Uani 1 1 d D . . . .
H22A H 0.4906 0.6110 0.9740 0.204 Uiso 1 1 calc R U . . .
C23 C 0.4595(4) 0.5407(4) 0.9514(3) 0.170(3) Uani 1 1 d D . . . .
H23A H 0.5142 0.5267 0.9686 0.204 Uiso 1 1 calc R U . . .
C24 C 0.3932(5) 0.5110(3) 0.9228(3) 0.170(3) Uani 1 1 d D . . . .
H24A H 0.4027 0.4769 0.9207 0.204 Uiso 1 1 calc R U . . .
C25 C 0.3067(5) 0.34274(15) 0.90702(12) 0.156(3) Uani 1 1 d D . . . .
C26 C 0.3948(6) 0.3540(2) 0.9051(3) 0.156(3) Uani 1 1 d D . . . .
H26A H 0.4075 0.3806 0.8843 0.187 Uiso 1 1 calc R U . . .
C27 C 0.4641(5) 0.3263(3) 0.9336(3) 0.156(3) Uani 1 1 d D . . . .
H27A H 0.5240 0.3340 0.9323 0.187 Uiso 1 1 calc R U . . .
C28 C 0.4454(5) 0.2873(3) 0.9641(3) 0.156(3) Uani 1 1 d D . . . .
H28A H 0.4926 0.2684 0.9835 0.187 Uiso 1 1 calc R U . . .
C29 C 0.3574(6) 0.2760(2) 0.9661(3) 0.156(3) Uani 1 1 d D . . . .
H29A H 0.3446 0.2494 0.9868 0.187 Uiso 1 1 calc R U . . .
C30 C 0.2881(5) 0.3037(2) 0.9376(3) 0.156(3) Uani 1 1 d D . . . .
H30A H 0.2282 0.2960 0.9389 0.187 Uiso 1 1 calc R U . . .
C31 C 0.03241(15) 0.2862(4) 0.85678(11) 0.180(4) Uani 1 1 d D . . . .
C32 C 0.0413(5) 0.2608(4) 0.90393(18) 0.180(4) Uani 0.5 1 d D . P C 1
H32A H 0.0466 0.2782 0.9359 0.216 Uiso 0.5 1 calc R U P C 1
C33 C 0.0423(5) 0.2099(4) 0.9041(3) 0.180(4) Uani 0.5 1 d D . P C 1
H33A H 0.0484 0.1926 0.9362 0.216 Uiso 0.5 1 calc R U P C 1
C32A C -0.0320(4) 0.2603(4) 0.8767(3) 0.180(4) Uani 0.5 1 d D . P C 2
H32B H -0.0766 0.2774 0.8901 0.216 Uiso 0.5 1 calc R U P C 2
C33A C -0.0310(5) 0.2094(4) 0.8768(4) 0.180(4) Uani 0.5 1 d D . P C 2
H33B H -0.0748 0.1918 0.8904 0.216 Uiso 0.5 1 calc R U P C 2
C34 C 0.0345(4) 0.1843(4) 0.8571(3) 0.180(4) Uani 1 1 d D . . . .
H34 H 0.0352 0.1496 0.8572 0.216 Uiso 1 1 calc R U . C 1
C35 C 0.0256(6) 0.2097(4) 0.8099(3) 0.180(4) Uani 0.5 1 d D . P C 1
H35A H 0.0202 0.1923 0.7779 0.216 Uiso 0.5 1 calc R U P C 1
C36 C 0.0246(5) 0.2607(4) 0.80976(18) 0.180(4) Uani 0.5 1 d D . P C 1
H36A H 0.0185 0.2780 0.7777 0.216 Uiso 0.5 1 calc R U P C 1
C35A C 0.0989(5) 0.2102(4) 0.8372(4) 0.180(4) Uani 0.5 1 d D . P C 2
H35B H 0.1435 0.1931 0.8238 0.216 Uiso 0.5 1 calc R U P C 2
C36A C 0.0979(4) 0.2611(4) 0.8370(4) 0.180(4) Uani 0.5 1 d D . P C 2
H36B H 0.1417 0.2787 0.8235 0.216 Uiso 0.5 1 calc R U P C 2
O13 O -0.0674(9) 0.5632(6) 0.5392(7) 0.272(8) Uani 0.5 1 d D . P A 1
N1 N -0.0215(6) 0.6414(5) 0.5662(5) 0.272(8) Uani 0.5 1 d D . P A 1
C37 C -0.0665(6) 0.5966(5) 0.5714(5) 0.272(8) Uani 0.5 1 d D . P A 1
H37A H -0.0961 0.5924 0.5998 0.327 Uiso 0.5 1 calc R U P A 1
C38 C 0.0225(14) 0.6455(8) 0.5215(7) 0.272(8) Uani 0.5 1 d D . P A 1
H38A H 0.0509 0.6776 0.5220 0.409 Uiso 0.5 1 calc R U P A 1
H38B H 0.0677 0.6199 0.5236 0.409 Uiso 0.5 1 calc R U P A 1
H38C H -0.0216 0.6418 0.4890 0.409 Uiso 0.5 1 calc R U P A 1
C39 C -0.0242(13) 0.6785(7) 0.6061(8) 0.272(8) Uani 0.5 1 d D . P A 1
H39A H 0.0087 0.7075 0.5985 0.409 Uiso 0.5 1 calc R U P A 1
H39B H -0.0862 0.6875 0.6059 0.409 Uiso 0.5 1 calc R U P A 1
H39C H 0.0031 0.6656 0.6405 0.409 Uiso 0.5 1 calc R U P A 1
O13A O -0.0712(7) 0.5571(8) 0.5228(7) 0.272(8) Uani 0.5 1 d D . P A 2
N1A N -0.0243(5) 0.6301(7) 0.5642(6) 0.272(8) Uani 0.5 1 d D . P A 2
C37A C -0.0456(5) 0.5795(7) 0.5644(6) 0.272(8) Uani 0.5 1 d D . P A 2
H37B H -0.0400 0.5626 0.5967 0.327 Uiso 0.5 1 calc R U P A 2
C38A C -0.0343(12) 0.6537(8) 0.5131(8) 0.272(8) Uani 0.5 1 d D . P A 2
H38D H -0.0179 0.6882 0.5179 0.409 Uiso 0.5 1 calc R U P A 2
H38E H 0.0046 0.6377 0.4926 0.409 Uiso 0.5 1 calc R U P A 2
H38F H -0.0963 0.6511 0.4946 0.409 Uiso 0.5 1 calc R U P A 2
C39A C 0.0053(10) 0.6532(9) 0.6152(7) 0.272(8) Uani 0.5 1 d D . P A 2
H39D H 0.0180 0.6878 0.6102 0.409 Uiso 0.5 1 calc R U P A 2
H39E H -0.0415 0.6504 0.6358 0.409 Uiso 0.5 1 calc R U P A 2
H39F H 0.0594 0.6370 0.6337 0.409 Uiso 0.5 1 calc R U P A 2
O14 O 0.4255(5) 0.4288(4) 0.7954(3) 0.174(3) Uani 1 1 d D . . . .
N2 N 0.5360(4) 0.4833(3) 0.8322(3) 0.174(3) Uani 1 1 d D . . . .
C40 C 0.4508(4) 0.4718(4) 0.8015(3) 0.174(3) Uani 1 1 d D . . . .
H40A H 0.4130 0.4973 0.7856 0.209 Uiso 1 1 calc R U . . .
C41 C 0.5907(6) 0.4423(4) 0.8555(5) 0.174(3) Uani 1 1 d D . . . .
H41A H 0.6473 0.4545 0.8755 0.261 Uiso 1 1 calc R U . . .
H41B H 0.5593 0.4243 0.8788 0.261 Uiso 1 1 calc R U . . .
H41C H 0.6022 0.4205 0.8277 0.261 Uiso 1 1 calc R U . . .
C42 C 0.5599(7) 0.5349(4) 0.8372(5) 0.174(3) Uani 1 1 d D . . . .
H42A H 0.6194 0.5384 0.8590 0.261 Uiso 1 1 calc R U . . .
H42B H 0.5595 0.5486 0.8024 0.261 Uiso 1 1 calc R U . . .
H42C H 0.5167 0.5524 0.8535 0.261 Uiso 1 1 calc R U . . .

loop_
_atom_site_aniso_label
_atom_site_aniso_U_11
_atom_site_aniso_U_22
_atom_site_aniso_U_33
_atom_site_aniso_U_23
_atom_site_aniso_U_13
_atom_site_aniso_U_12
Cs1 0.0716(9) 0.180(2) 0.0806(15) -0.0044(10) 0.0252(11) 0.0028(10)
Na2 0.0716(9) 0.180(2) 0.0806(15) -0.0044(10) 0.0252(11) 0.0028(10)
Cu1 0.0664(9) 0.1643(16) 0.0906(13) 0.0004(8) 0.0282(10) -0.0009(8)
Cu2 0.0730(10) 0.1885(18) 0.0931(14) -0.0040(10) 0.0214(10) -0.0012(9)
Si1 0.074(2) 0.179(4) 0.097(3) -0.005(2) 0.022(2) 0.006(2)
Si2 0.071(2) 0.165(4) 0.094(3) 0.002(2) 0.029(2) -0.0028(19)
Si3 0.072(2) 0.177(4) 0.091(3) 0.004(2) 0.029(2) -0.003(2)
Si4 0.0652(19) 0.182(4) 0.089(3) -0.001(2) 0.024(2) -0.0039(19)
Si5 0.075(2) 0.173(4) 0.106(3) 0.006(2) 0.019(2) 0.004(2)
Si6 0.080(2) 0.194(4) 0.092(3) -0.001(2) 0.022(2) 0.005(2)
Na1 0.097(4) 0.389(11) 0.099(5) -0.001(5) 0.015(4) -0.078(6)
O1 0.0711(16) 0.190(3) 0.095(2) 0.0058(15) 0.0225(17) 0.0011(14)
O2 0.0711(16) 0.190(3) 0.095(2) 0.0058(15) 0.0225(17) 0.0011(14)
O3 0.0711(16) 0.190(3) 0.095(2) 0.0058(15) 0.0225(17) 0.0011(14)
O4 0.0711(16) 0.190(3) 0.095(2) 0.0058(15) 0.0225(17) 0.0011(14)
O5 0.0711(16) 0.190(3) 0.095(2) 0.0058(15) 0.0225(17) 0.0011(14)
O6 0.0711(16) 0.190(3) 0.095(2) 0.0058(15) 0.0225(17) 0.0011(14)
O7 0.0711(16) 0.190(3) 0.095(2) 0.0058(15) 0.0225(17) 0.0011(14)
O8 0.0711(16) 0.190(3) 0.095(2) 0.0058(15) 0.0225(17) 0.0011(14)
O9 0.0711(16) 0.190(3) 0.095(2) 0.0058(15) 0.0225(17) 0.0011(14)
O10 0.0711(16) 0.190(3) 0.095(2) 0.0058(15) 0.0225(17) 0.0011(14)
O11 0.0711(16) 0.190(3) 0.095(2) 0.0058(15) 0.0225(17) 0.0011(14)
O12 0.0711(16) 0.190(3) 0.095(2) 0.0058(15) 0.0225(17) 0.0011(14)
C1 0.161(7) 0.265(11) 0.149(8) -0.007(6) 0.069(7) 0.037(6)
C2 0.161(7) 0.265(11) 0.149(8) -0.007(6) 0.069(7) 0.037(6)
C3 0.161(7) 0.265(11) 0.149(8) -0.007(6) 0.069(7) 0.037(6)
C4 0.161(7) 0.265(11) 0.149(8) -0.007(6) 0.069(7) 0.037(6)
C5 0.161(7) 0.265(11) 0.149(8) -0.007(6) 0.069(7) 0.037(6)
C6 0.161(7) 0.265(11) 0.149(8) -0.007(6) 0.069(7) 0.037(6)
C7 0.102(5) 0.248(8) 0.091(5) 0.001(5) 0.035(4) -0.026(5)
C8 0.102(5) 0.248(8) 0.091(5) 0.001(5) 0.035(4) -0.026(5)
C9 0.102(5) 0.248(8) 0.091(5) 0.001(5) 0.035(4) -0.026(5)
C10 0.102(5) 0.248(8) 0.091(5) 0.001(5) 0.035(4) -0.026(5)
C11 0.102(5) 0.248(8) 0.091(5) 0.001(5) 0.035(4) -0.026(5)
C12 0.102(5) 0.248(8) 0.091(5) 0.001(5) 0.035(4) -0.026(5)
C13 0.217(11) 0.182(9) 0.246(13) -0.025(9) 0.094(11) -0.045(8)
C14 0.217(11) 0.182(9) 0.246(13) -0.025(9) 0.094(11) -0.045(8)
C15 0.217(11) 0.182(9) 0.246(13) -0.025(9) 0.094(11) -0.045(8)
C14A 0.217(11) 0.182(9) 0.246(13) -0.025(9) 0.094(11) -0.045(8)
C15A 0.217(11) 0.182(9) 0.246(13) -0.025(9) 0.094(11) -0.045(8)
C16 0.217(11) 0.182(9) 0.246(13) -0.025(9) 0.094(11) -0.045(8)
C17 0.217(11) 0.182(9) 0.246(13) -0.025(9) 0.094(11) -0.045(8)
C18 0.217(11) 0.182(9) 0.246(13) -0.025(9) 0.094(11) -0.045(8)
C17A 0.217(11) 0.182(9) 0.246(13) -0.025(9) 0.094(11) -0.045(8)
C18A 0.217(11) 0.182(9) 0.246(13) -0.025(9) 0.094(11) -0.045(8)
C19 0.098(4) 0.242(9) 0.161(8) -0.014(7) 0.005(6) -0.037(5)
C20 0.098(4) 0.242(9) 0.161(8) -0.014(7) 0.005(6) -0.037(5)
C21 0.098(4) 0.242(9) 0.161(8) -0.014(7) 0.005(6) -0.037(5)
C22 0.098(4) 0.242(9) 0.161(8) -0.014(7) 0.005(6) -0.037(5)
C23 0.098(4) 0.242(9) 0.161(8) -0.014(7) 0.005(6) -0.037(5)
C24 0.098(4) 0.242(9) 0.161(8) -0.014(7) 0.005(6) -0.037(5)
C25 0.109(5) 0.202(8) 0.153(7) 0.006(5) 0.016(5) 0.024(5)
C26 0.109(5) 0.202(8) 0.153(7) 0.006(5) 0.016(5) 0.024(5)
C27 0.109(5) 0.202(8) 0.153(7) 0.006(5) 0.016(5) 0.024(5)
C28 0.109(5) 0.202(8) 0.153(7) 0.006(5) 0.016(5) 0.024(5)
C29 0.109(5) 0.202(8) 0.153(7) 0.006(5) 0.016(5) 0.024(5)
C30 0.109(5) 0.202(8) 0.153(7) 0.006(5) 0.016(5) 0.024(5)
C31 0.157(9) 0.195(10) 0.180(13) -0.010(8) 0.011(10) 0.005(8)
C32 0.157(9) 0.195(10) 0.180(13) -0.010(8) 0.011(10) 0.005(8)
C33 0.157(9) 0.195(10) 0.180(13) -0.010(8) 0.011(10) 0.005(8)
C32A 0.157(9) 0.195(10) 0.180(13) -0.010(8) 0.011(10) 0.005(8)
C33A 0.157(9) 0.195(10) 0.180(13) -0.010(8) 0.011(10) 0.005(8)
C34 0.157(9) 0.195(10) 0.180(13) -0.010(8) 0.011(10) 0.005(8)
C35 0.157(9) 0.195(10) 0.180(13) -0.010(8) 0.011(10) 0.005(8)
C36 0.157(9) 0.195(10) 0.180(13) -0.010(8) 0.011(10) 0.005(8)
C35A 0.157(9) 0.195(10) 0.180(13) -0.010(8) 0.011(10) 0.005(8)
C36A 0.157(9) 0.195(10) 0.180(13) -0.010(8) 0.011(10) 0.005(8)
O13 0.199(11) 0.56(3) 0.046(5) -0.034(9) -0.002(8) 0.084(13)
N1 0.199(11) 0.56(3) 0.046(5) -0.034(9) -0.002(8) 0.084(13)
C37 0.199(11) 0.56(3) 0.046(5) -0.034(9) -0.002(8) 0.084(13)
C38 0.199(11) 0.56(3) 0.046(5) -0.034(9) -0.002(8) 0.084(13)
C39 0.199(11) 0.56(3) 0.046(5) -0.034(9) -0.002(8) 0.084(13)
O13A 0.199(11) 0.56(3) 0.046(5) -0.034(9) -0.002(8) 0.084(13)
N1A 0.199(11) 0.56(3) 0.046(5) -0.034(9) -0.002(8) 0.084(13)
C37A 0.199(11) 0.56(3) 0.046(5) -0.034(9) -0.002(8) 0.084(13)
C38A 0.199(11) 0.56(3) 0.046(5) -0.034(9) -0.002(8) 0.084(13)
C39A 0.199(11) 0.56(3) 0.046(5) -0.034(9) -0.002(8) 0.084(13)
O14 0.105(4) 0.198(8) 0.222(9) 0.017(7) 0.038(6) 0.001(4)
N2 0.105(4) 0.198(8) 0.222(9) 0.017(7) 0.038(6) 0.001(4)
C40 0.105(4) 0.198(8) 0.222(9) 0.017(7) 0.038(6) 0.001(4)
C41 0.105(4) 0.198(8) 0.222(9) 0.017(7) 0.038(6) 0.001(4)
C42 0.105(4) 0.198(8) 0.222(9) 0.017(7) 0.038(6) 0.001(4)

loop_
_atom_type_symbol
_atom_type_description
_atom_type_scat_dispersion_real
_atom_type_scat_dispersion_imag
_atom_type_scat_source
C C 0.0070 0.0030 'International Tables Vol C Tables 4.2.6.8 and 6.1.1.4'
H H 0.0000 0.0000 'International Tables Vol C Tables 4.2.6.8 and 6.1.1.4'
N N 0.0130 0.0070 'International Tables Vol C Tables 4.2.6.8 and 6.1.1.4'
O O 0.0210 0.0120 'International Tables Vol C Tables 4.2.6.8 and 6.1.1.4'
Na Na 0.0650 0.0470 'International Tables Vol C Tables 4.2.6.8 and 6.1.1.4'
Si Si 0.1370 0.1320 'International Tables Vol C Tables 4.2.6.8 and 6.1.1.4'
Cu Cu 0.0010 2.2110 'International Tables Vol C Tables 4.2.6.8 and 6.1.1.4'
Cs Cs 0.0140 3.6530 'International Tables Vol C Tables 4.2.6.8 and 6.1.1.4'

loop_
_geom_angle_atom_site_label_1
_geom_angle_atom_site_label_2
_geom_angle_atom_site_label_3
_geom_angle
_geom_angle_site_symmetry_1
_geom_angle_site_symmetry_3
O13A Cs1 O13A 89.7(5) . 5_566
O13A Cs1 O8 74.0(4) . .
O13A Cs1 O8 99.6(3) 5_566 .
O13A Cs1 O5 146.8(4) . 2_556
O13A Cs1 O5 123.5(5) 5_566 2_556
O8 Cs1 O5 95.5(2) . 2_556
O13A Cs1 O10 74.3(4) . 2_556
O13A Cs1 O10 151.3(3) 5_566 2_556
O8 Cs1 O10 53.5(2) . 2_556
O5 Cs1 O10 74.3(2) 2_556 2_556
O13A Cs1 O6 145.1(3) . 2_556
O13A Cs1 O6 84.4(4) 5_566 2_556
O8 Cs1 O6 73.2(2) . 2_556
O5 Cs1 O6 49.1(2) 2_556 2_556
O10 Cs1 O6 95.3(2) 2_556 2_556
O13A Cs1 O4 104.4(3) . 2_556
O13A Cs1 O4 162.9(4) 5_566 2_556
O8 Cs1 O4 93.6(2) . 2_556
O5 Cs1 O4 43.7(2) 2_556 2_556
O10 Cs1 O4 45.1(2) 2_556 2_556
O6 Cs1 O4 89.2(2) 2_556 2_556
C37A Cs1 O4 97.4(3) . 2_556
C9 Cs1 O4 60.55(18) 5_566 2_556
C8 Cs1 O4 81.87(19) 5_566 2_556
O13A Cs1 O1 102.7(3) . .
O13A Cs1 O1 66.1(3) 5_566 .
O8 Cs1 O1 44.7(2) . .
O5 Cs1 O1 89.9(2) 2_556 .
O10 Cs1 O1 93.9(2) 2_556 .
O6 Cs1 O1 43.8(2) 2_556 .
C37A Cs1 O1 90.0(2) . .
C9 Cs1 O1 172.2(3) 5_566 .
C8 Cs1 O1 159.49(17) 5_566 .
O4 Cs1 O1 118.5(2) 2_556 .
O8 Na2 O10 66.1(4) . 2_556
O8 Na2 O13 80.0(6) . .
O10 Na2 O13 81.0(6) 2_556 .
O10 Cu1 O8 92.6(4) 2_556 .
O10 Cu1 O9 173.1(3) 2_556 .
O8 Cu1 O9 93.5(4) . .
O10 Cu1 O9 95.2(4) 2_556 2_556
O8 Cu1 O9 171.7(4) . 2_556
O9 Cu1 O9 78.5(3) . 2_556
O7 Cu2 O11 90.4(4) . .
O7 Cu2 O12 95.8(4) . 2_556
O11 Cu2 O12 172.6(4) . 2_556
O7 Cu2 O12 175.8(4) . .
O11 Cu2 O12 93.7(4) . .
O12 Cu2 O12 80.3(4) 2_556 .
O6 Si1 O7 111.0(5) 2_556 .
O6 Si1 O1 108.4(5) 2_556 .
O7 Si1 O1 111.8(5) . .
O6 Si1 C1 105.5(4) 2_556 .
O7 Si1 C1 112.7(4) . .
O1 Si1 C1 107.2(4) . .
O8 Si2 O1 114.6(5) . .
O8 Si2 O2 110.2(5) . .
O1 Si2 O2 107.8(5) . .
O8 Si2 C7 113.2(4) . .
O1 Si2 C7 104.3(4) . .
O2 Si2 C7 106.3(4) . .
O9 Si3 O3 109.5(5) . .
O9 Si3 O2 109.2(5) . .
O3 Si3 O2 108.7(5) . .
O9 Si3 C13 113.4(4) . .
O3 Si3 C13 106.1(4) . .
O2 Si3 C13 109.8(4) . .
O10 Si4 O3 109.7(5) . .
O10 Si4 O4 111.5(5) . .
O3 Si4 O4 107.0(5) . .
O10 Si4 C19 116.3(5) . .
O3 Si4 C19 106.1(4) . .
O4 Si4 C19 105.8(5) . .
O11 Si5 O4 113.0(5) . .
O11 Si5 O5 110.3(5) . .
O4 Si5 O5 106.0(5) . .
O11 Si5 C25 114.0(4) . .
O4 Si5 C25 103.8(4) . .
O5 Si5 C25 109.2(4) . .
O12 Si6 O6 106.1(5) . .
O12 Si6 O5 108.8(5) . .
O6 Si6 O5 108.6(5) . .
O12 Si6 C31 113.0(4) . .
O6 Si6 C31 110.0(4) . .
O5 Si6 C31 110.1(4) . .
O7 Na1 O14 166.0(4) . .
O7 Na1 O11 75.3(4) . .
O14 Na1 O11 118.7(5) . .
O7 Na1 O3 104.4(4) . .
O14 Na1 O3 79.6(4) . .
O11 Na1 O3 80.8(4) . .
Si2 O1 Si1 135.6(5) . .
Si2 O1 Cs1 81.4(3) . .
Si1 O1 Cs1 92.7(3) . .
Si2 O2 Si3 129.8(5) . .
Si3 O3 Si4 125.5(5) . .
Si3 O3 Na1 104.2(5) . .
Si4 O3 Na1 118.4(5) . .
Si5 O4 Si4 137.7(7) . .
Si5 O4 Cs1 92.6(3) . 2_556
Si4 O4 Cs1 85.6(3) . 2_556
Si6 O5 Si5 127.3(6) . .
Si6 O5 Cs1 102.4(4) . 2_556
Si5 O5 Cs1 117.4(5) . 2_556
Si1 O6 Si6 133.0(6) 2_556 .
Si1 O6 Cs1 115.1(5) 2_556 2_556
Si6 O6 Cs1 97.3(4) . 2_556
Si1 O7 Cu2 131.2(5) . .
Si1 O7 Na1 129.3(5) . .
Cu2 O7 Na1 95.5(4) . .
Si2 O8 Cu1 133.9(6) . .
Si2 O8 Na2 117.4(6) . .
Cu1 O8 Na2 96.8(4) . .
Si2 O8 Cs1 109.3(4) . .
Cu1 O8 Cs1 102.4(3) . .
Si3 O9 Cu1 131.3(5) . .
Si3 O9 Cu1 124.7(6) . 2_556
Cu1 O9 Cu1 101.5(3) . 2_556
Si4 O10 Cu1 133.4(6) . 2_556
Si4 O10 Na2 115.8(6) . 2_556
Cu1 O10 Na2 96.1(5) 2_556 2_556
Si4 O10 Cs1 109.9(5) . 2_556
Cu1 O10 Cs1 99.5(3) 2_556 2_556
Si5 O11 Cu2 133.6(5) . .
Si5 O11 Na1 122.4(5) . .
Cu2 O11 Na1 93.0(4) . .
Si6 O12 Cu2 127.3(5) . 2_556
Si6 O12 Cu2 126.4(5) . .
Cu2 O12 Cu2 99.7(4) 2_556 .
C2 C1 C6 120.0(2) . .
C2 C1 Si1 119.5(5) . .
C6 C1 Si1 120.6(5) . .
C3 C2 C1 120.0(2) . .
C3 C2 H2A 120.0 . .
C1 C2 H2A 120.0 . .
C4 C3 C2 120.0(2) . .
C4 C3 H3A 120.0 . .
C2 C3 H3A 120.0 . .
C3 C4 C5 120.0(2) . .
C3 C4 H4A 120.0 . .
C5 C4 H4A 120.0 . .
C6 C5 C4 120.0(2) . .
C6 C5 H5A 120.0 . .
C4 C5 H5A 120.0 . .
C5 C6 C1 120.0(2) . .
C5 C6 H6A 120.0 . .
C1 C6 H6A 120.0 . .
C12 C7 C8 119.9(2) . .
C12 C7 Si2 119.6(5) . .
C8 C7 Si2 120.5(5) . .
C12 C7 Cs1 95.5(3) . 5_566
C8 C7 Cs1 60.2(3) . 5_566
Si2 C7 Cs1 113.8(2) . 5_566
C9 C8 C7 120.0(2) . .
C9 C8 Cs1 75.47(16) . 5_566
C7 C8 Cs1 99.0(3) . 5_566
C9 C8 H8A 120.0 . .
C7 C8 H8A 120.0 . .
Cs1 C8 H8A 95.4 5_566 .
C10 C9 C8 120.1(2) . .
C10 C9 Cs1 96.5(3) . 5_566
C8 C9 Cs1 80.80(16) . 5_566
C10 C9 H9A 120.0 . .
C8 C9 H9A 120.0 . .
Cs1 C9 H9A 92.7 5_566 .
C9 C10 C11 120.0(2) . .
C9 C10 Cs1 62.0(3) . 5_566
C11 C10 Cs1 98.2(3) . 5_566
C9 C10 H10A 120.0 . .
C11 C10 H10A 120.0 . .
Cs1 C10 H10A 109.1 5_566 .
C12 C11 C10 119.9(2) . .
C12 C11 H11A 120.0 . .
C10 C11 H11A 120.0 . .
C11 C12 C7 120.1(2) . .
C11 C12 H12A 119.9 . .
C7 C12 H12A 119.9 . .
C18A C13 C14A 119.99(19) . .
C18 C13 C14 119.99(19) . .
C18 C13 Si3 120.01(12) . .
C18A C13 Si3 120.01(12) . .
C14A C13 Si3 120.00(13) . .
C14 C13 Si3 120.00(12) . .
C15 C14 C13 120.0(2) . .
C15 C14 H14A 120.0 . .
C13 C14 H14A 120.0 . .
C16 C15 C14 120.0(2) . .
C16 C15 H15A 120.0 . .
C14 C15 H15A 120.0 . .
C15A C14A C13 120.0(2) . .
C15A C14A H14B 120.0 . .
C13 C14A H14B 120.0 . .
C16 C15A C14A 120.0(2) . .
C16 C15A H15B 120.0 . .
C14A C15A H15B 120.0 . .
C17 C16 C15 120.00(19) . .
C15A C16 C17A 120.00(19) . .
C17 C16 H16 120.0 . .
C15 C16 H16 120.0 . .
C18 C17 C16 120.0(2) . .
C18 C17 H17A 120.0 . .
C16 C17 H17A 120.0 . .
C17 C18 C13 120.0(2) . .
C17 C18 H18A 120.0 . .
C13 C18 H18A 120.0 . .
C18A C17A C16 120.0(2) . .
C18A C17A H17B 120.0 . .
C16 C17A H17B 120.0 . .
C17A C18A C13 120.0(2) . .
C17A C18A H18B 120.0 . .
C13 C18A H18B 120.0 . .
C20 C19 C24 120.0(2) . .
C20 C19 Si4 120.4(5) . .
C24 C19 Si4 119.6(5) . .
C19 C20 C21 120.0(2) . .
C19 C20 H20A 120.0 . .
C21 C20 H20A 120.0 . .
C22 C21 C20 120.0(2) . .
C22 C21 H21A 120.0 . .
C20 C21 H21A 120.0 . .
C21 C22 C23 120.0(2) . .
C21 C22 H22A 120.0 . .
C23 C22 H22A 120.0 . .
C22 C23 C24 120.0(2) . .
C22 C23 H23A 120.0 . .
C24 C23 H23A 120.0 . .
C23 C24 C19 120.0(2) . .
C23 C24 H24A 120.0 . .
C19 C24 H24A 120.0 . .
C30 C25 C26 119.9(2) . .
C30 C25 Si5 122.3(5) . .
C26 C25 Si5 117.8(4) . .
C27 C26 C25 120.0(2) . .
C27 C26 H26A 120.0 . .
C25 C26 H26A 120.0 . .
C28 C27 C26 120.0(2) . .
C28 C27 H27A 120.0 . .
C26 C27 H27A 120.0 . .
C29 C28 C27 120.0(2) . .
C29 C28 H28A 120.0 . .
C27 C28 H28A 120.0 . .
C30 C29 C28 120.0(2) . .
C30 C29 H29A 120.0 . .
C28 C29 H29A 120.0 . .
C29 C30 C25 120.1(2) . .
C29 C30 H30A 120.0 . .
C25 C30 H30A 120.0 . .
C32 C31 C36 119.99(19) . .
C36A C31 C32A 119.99(19) . .
C32 C31 Si6 120.02(12) . .
C36A C31 Si6 120.01(12) . .
C36 C31 Si6 119.99(12) . .
C32A C31 Si6 120.00(12) . .
C31 C32 C33 120.0(2) . .
C31 C32 H32A 120.0 . .
C33 C32 H32A 120.0 . .
C34 C33 C32 120.0(2) . .
C34 C33 H33A 120.0 . .
C32 C33 H33A 120.0 . .
C33A C32A C31 120.0(2) . .
C33A C32A H32B 120.0 . .
C31 C32A H32B 120.0 . .
C34 C33A C32A 120.0(2) . .
C34 C33A H33B 120.0 . .
C32A C33A H33B 120.0 . .
C33A C34 C35A 120.01(19) . .
C33 C34 C35 120.01(19) . .
C33 C34 H34 120.0 . .
C35 C34 H34 120.0 . .
C36 C35 C34 120.0(2) . .
C36 C35 H35A 120.0 . .
C34 C35 H35A 120.0 . .
C31 C36 C35 120.0(2) . .
C31 C36 H36A 120.0 . .
C35 C36 H36A 120.0 . .
C34 C35A C36A 120.0(2) . .
C34 C35A H35B 120.0 . .
C36A C35A H35B 120.0 . .
C31 C36A C35A 120.0(2) . .
C31 C36A H36B 120.0 . .
C35A C36A H36B 120.0 . .
C37 O13 Na2 123.1(9) . .
C37 N1 C39 116.7(3) . .
C37 N1 C38 116.7(3) . .
C39 N1 C38 126.6(3) . .
O13 C37 N1 120.8(4) . .
O13 C37 H37A 119.6 . .
N1 C37 H37A 119.6 . .
N1 C38 H38A 109.5 . .
N1 C38 H38B 109.5 . .
H38A C38 H38B 109.5 . .
N1 C38 H38C 109.5 . .
H38A C38 H38C 109.5 . .
H38B C38 H38C 109.5 . .
N1 C39 H39A 109.4 . .
N1 C39 H39B 109.6 . .
H39A C39 H39B 109.5 . .
N1 C39 H39C 109.4 . .
H39A C39 H39C 109.5 . .
H39B C39 H39C 109.5 . .
C37A O13A Cs1 107.4(9) . .
C37A O13A Cs1 116.5(6) . 5_566
Cs1 O13A Cs1 90.3(5) . 5_566
C37A N1A C38A 116.7(3) . .
C37A N1A C39A 116.7(3) . .
C38A N1A C39A 126.6(3) . .
O13A C37A N1A 120.8(4) . .
O13A C37A H37B 119.6 . .
N1A C37A H37B 119.6 . .
Cs1 C37A H37B 68.5 . .
Cs1 C37A H37B 125.6 5_566 .
N1A C38A H38D 109.5 . .
Cs1 C38A H38D 134.5 5_566 .
N1A C38A H38E 109.5 . .
H38D C38A H38E 109.5 . .
N1A C38A H38F 109.5 . .
Cs1 C38A H38F 99.2 5_566 .
H38D C38A H38F 109.5 . .
H38E C38A H38F 109.5 . .
N1A C39A H39D 109.5 . .
N1A C39A H39E 109.4 . .
H39D C39A H39E 109.5 . .
N1A C39A H39F 109.5 . .
H39D C39A H39F 109.5 . .
H39E C39A H39F 109.5 . .
C40 O14 Na1 128.1(6) . .
C40 N2 C42 116.8(3) . .
C40 N2 C41 116.7(2) . .
C42 N2 C41 126.5(3) . .
O14 C40 N2 120.7(4) . .
O14 C40 H40A 119.6 . .
N2 C40 H40A 119.6 . .
N2 C41 H41A 109.5 . .
N2 C41 H41B 109.5 . .
H41A C41 H41B 109.5 . .
N2 C41 H41C 109.5 . .
H41A C41 H41C 109.5 . .
H41B C41 H41C 109.5 . .
N2 C42 H42A 109.5 . .
N2 C42 H42B 109.5 . .
H42A C42 H42B 109.5 . .
N2 C42 H42C 109.5 . .
H42A C42 H42C 109.5 . .
H42B C42 H42C 109.5 . .

loop_
_geom_bond_atom_site_label_1
_geom_bond_atom_site_label_2
_geom_bond_distance
_geom_bond_site_symmetry_2
Cs1 O13A 2.82(2) .
Cs1 O13A 3.019(16) 5_566
Cs1 O8 3.023(10) .
Cs1 O5 3.085(9) 2_556
Cs1 O10 3.119(8) 2_556
Cs1 O6 3.225(10) 2_556
Cs1 O4 3.703(7) 2_556
Cs1 O1 3.730(9) .
Na2 O8 2.518(17) .
Na2 O10 2.553(14) 2_556
Na2 O13 2.56(2) .
Cu1 O10 1.904(9) 2_556
Cu1 O8 1.919(8) .
Cu1 O9 1.923(10) .
Cu1 O9 1.990(8) 2_556
Cu1 Cu1 3.029(3) 2_556
Cu2 O7 1.896(8) .
Cu2 O11 1.918(10) .
Cu2 O12 1.961(9) 2_556
Cu2 O12 1.979(8) .
Cu2 Cu2 3.012(3) 2_556
Si1 O6 1.588(9) 2_556
Si1 O7 1.605(10) .
Si1 O1 1.664(10) .
Si1 C1 1.863(6) .
Si2 O8 1.558(8) .
Si2 O1 1.593(10) .
Si2 O2 1.616(10) .
Si2 C7 1.854(7) .
Si3 O9 1.580(8) .
Si3 O3 1.622(10) .
Si3 O2 1.625(9) .
Si3 C13 1.843(9) .
Si4 O10 1.568(8) .
Si4 O3 1.638(9) .
Si4 O4 1.660(11) .
Si4 C19 1.833(7) .
Si5 O11 1.580(10) .
Si5 O4 1.609(11) .
Si5 O5 1.636(8) .
Si5 C25 1.869(7) .
Si6 O12 1.579(10) .
Si6 O6 1.608(8) .
Si6 O5 1.623(10) .
Si6 C31 1.808(12) .
Na1 O7 2.186(11) .
Na1 O14 2.221(10) .
Na1 O11 2.243(9) .
Na1 O3 2.897(14) .
C1 C2 1.395(3) .
C1 C6 1.396(3) .
C2 C3 1.395(3) .
C2 H2A 0.9500 .
C3 C4 1.395(3) .
C3 H3A 0.9500 .
C4 C5 1.395(3) .
C4 H4A 0.9500 .
C5 C6 1.395(3) .
C5 H5A 0.9500 .
C6 H6A 0.9500 .
C7 C12 1.395(3) .
C7 C8 1.397(3) .
C8 C9 1.395(3) .
C8 H8A 0.9500 .
C9 C10 1.395(3) .
C9 H9A 0.9500 .
C10 C11 1.396(3) .
C10 H10A 0.9500 .
C11 C12 1.395(3) .
C11 H11A 0.9500 .
C12 H12A 0.9500 .
C13 C18 1.396(3) .
C13 C18A 1.396(3) .
C13 C14A 1.396(3) .
C13 C14 1.396(3) .
C14 C15 1.395(3) .
C14 H14A 0.9500 .
C15 C16 1.395(3) .
C15 H15A 0.9500 .
C14A C15A 1.395(3) .
C14A H14B 0.9500 .
C15A C16 1.395(3) .
C15A H15B 0.9500 .
C16 C17 1.395(3) .
C16 C17A 1.396(3) .
C16 H16 0.9500 .
C17 C18 1.395(3) .
C17 H17A 0.9500 .
C18 H18A 0.9500 .
C17A C18A 1.395(3) .
C17A H17B 0.9500 .
C18A H18B 0.9500 .
C19 C20 1.396(3) .
C19 C24 1.396(3) .
C20 C21 1.396(3) .
C20 H20A 0.9500 .
C21 C22 1.395(3) .
C21 H21A 0.9500 .
C22 C23 1.395(3) .
C22 H22A 0.9500 .
C23 C24 1.396(3) .
C23 H23A 0.9500 .
C24 H24A 0.9500 .
C25 C30 1.396(3) .
C25 C26 1.396(3) .
C26 C27 1.395(3) .
C26 H26A 0.9500 .
C27 C28 1.395(3) .
C27 H27A 0.9500 .
C28 C29 1.395(3) .
C28 H28A 0.9500 .
C29 C30 1.394(3) .
C29 H29A 0.9500 .
C30 H30A 0.9500 .
C31 C32 1.395(3) .
C31 C36A 1.395(3) .
C31 C36 1.396(3) .
C31 C32A 1.396(3) .
C32 C33 1.395(3) .
C32 H32A 0.9500 .
C33 C34 1.395(3) .
C33 H33A 0.9500 .
C32A C33A 1.395(3) .
C32A H32B 0.9500 .
C33A C34 1.395(3) .
C33A H33B 0.9500 .
C34 C35A 1.395(3) .
C34 C35 1.396(3) .
C34 H34 0.9500 .
C35 C36 1.396(3) .
C35 H35A 0.9500 .
C36 H36A 0.9500 .
C35A C36A 1.395(3) .
C35A H35B 0.9500 .
C36A H36B 0.9500 .
O13 C37 1.240(3) .
N1 C37 1.427(3) .
N1 C39 1.460(3) .
N1 C38 1.460(3) .
C37 H37A 0.9500 .
C38 H38A 0.9800 .
C38 H38B 0.9800 .
C38 H38C 0.9800 .
C39 H39A 0.9800 .
C39 H39B 0.9800 .
C39 H39C 0.9800 .
O13A C37A 1.240(3) .
O13A Cs1 3.019(16) 5_566
N1A C37A 1.427(3) .
N1A C38A 1.460(3) .
N1A C39A 1.460(3) .
C37A H37B 0.9500 .
C38A H38D 0.9800 .
C38A H38E 0.9800 .
C38A H38F 0.9800 .
C39A H39D 0.9800 .
C39A H39E 0.9800 .
C39A H39F 0.9800 .
O14 C40 1.240(3) .
N2 C40 1.426(3) .
N2 C42 1.460(3) .
N2 C41 1.461(3) .
C40 H40A 0.9500 .
C41 H41A 0.9800 .
C41 H41B 0.9800 .
C41 H41C 0.9800 .
C42 H42A 0.9800 .
C42 H42B 0.9800 .
C42 H42C 0.9800 .

loop_
_geom_torsion_atom_site_label_1
_geom_torsion_atom_site_label_2
_geom_torsion_atom_site_label_3
_geom_torsion_atom_site_label_4
_geom_torsion
_geom_torsion_site_symmetry_1
_geom_torsion_site_symmetry_4
O8 Si2 O1 Si1 -58.2(10) . .
O2 Si2 O1 Si1 64.9(9) . .
C7 Si2 O1 Si1 177.5(7) . .
O8 Si2 O1 Cs1 26.9(5) . .
O2 Si2 O1 Cs1 150.0(3) . .
C7 Si2 O1 Cs1 -97.38(17) . .
O6 Si1 O1 Si2 79.3(9) 2_556 .
O7 Si1 O1 Si2 -43.3(9) . .
O6 Si1 O1 Cs1 -1.2(4) 2_556 .
O7 Si1 O1 Cs1 -123.8(4) . .
O8 Si2 O2 Si3 -1.2(10) . .
O1 Si2 O2 Si3 -127.0(7) . .
O9 Si3 O2 Si2 28.3(9) . .
O3 Si3 O2 Si2 147.7(7) . .
C13 Si3 O2 Si2 -96.7(7) . .
O9 Si3 O3 Si4 -50.5(9) . .
O2 Si3 O3 Si4 -169.8(6) . .
C13 Si3 O3 Si4 72.2(7) . .
O9 Si3 O3 Na1 91.0(5) . .
O2 Si3 O3 Na1 -28.2(5) . .
C13 Si3 O3 Na1 -146.2(3) . .
O10 Si4 O3 Si3 18.4(9) . .
O4 Si4 O3 Si3 139.5(7) . .
C19 Si4 O3 Si3 -107.9(7) . .
O10 Si4 O3 Na1 -118.4(5) . .
O4 Si4 O3 Na1 2.7(6) . .
C19 Si4 O3 Na1 115.3(5) . .
O11 Si5 O4 Si4 38.2(8) . .
O5 Si5 O4 Si4 -82.8(8) . .
C25 Si5 O4 Si4 162.1(6) . .
O11 Si5 O4 Cs1 124.4(4) . 2_556
O5 Si5 O4 Cs1 3.5(5) . 2_556
C25 Si5 O4 Cs1 -111.6(3) . 2_556
O10 Si4 O4 Si5 64.8(9) . .
O3 Si4 O4 Si5 -55.1(8) . .
C19 Si4 O4 Si5 -167.9(6) . .
O10 Si4 O4 Cs1 -24.2(5) . 2_556
O3 Si4 O4 Cs1 -144.1(4) . 2_556
C19 Si4 O4 Cs1 103.1(2) . 2_556
O12 Si6 O5 Si5 -40.6(9) . .
O6 Si6 O5 Si5 -155.7(7) . .
C31 Si6 O5 Si5 83.8(7) . .
O12 Si6 O5 Cs1 98.8(5) . 2_556
O6 Si6 O5 Cs1 -16.3(6) . 2_556
C31 Si6 O5 Cs1 -136.8(2) . 2_556
O11 Si5 O5 Si6 6.9(9) . .
O4 Si5 O5 Si6 129.6(8) . .
C25 Si5 O5 Si6 -119.1(7) . .
O11 Si5 O5 Cs1 -127.4(5) . 2_556
O4 Si5 O5 Cs1 -4.7(6) . 2_556
C25 Si5 O5 Cs1 106.6(4) . 2_556
O12 Si6 O6 Si1 33.2(10) . 2_556
O5 Si6 O6 Si1 150.0(8) . 2_556
C31 Si6 O6 Si1 -89.4(8) . 2_556
O12 Si6 O6 Cs1 -101.5(5) . 2_556
O5 Si6 O6 Cs1 15.3(5) . 2_556
C31 Si6 O6 Cs1 135.9(2) . 2_556
O6 Si1 O7 Cu2 -17.5(9) 2_556 .
O1 Si1 O7 Cu2 103.7(7) . .
C1 Si1 O7 Cu2 -135.5(6) . .
O6 Si1 O7 Na1 -169.2(7) 2_556 .
O1 Si1 O7 Na1 -48.0(8) . .
C1 Si1 O7 Na1 72.8(8) . .
O11 Cu2 O7 Si1 -177.9(8) . .
O12 Cu2 O7 Si1 6.1(8) 2_556 .
O11 Cu2 O7 Na1 -19.5(5) . .
O12 Cu2 O7 Na1 164.5(5) 2_556 .
O1 Si2 O8 Cu1 95.0(9) . .
O2 Si2 O8 Cu1 -26.8(10) . .
C7 Si2 O8 Cu1 -145.6(7) . .
O1 Si2 O8 Na2 -38.2(8) . .
O2 Si2 O8 Na2 -160.0(6) . .
C7 Si2 O8 Na2 81.2(7) . .
O1 Si2 O8 Cs1 -35.8(6) . .
O2 Si2 O8 Cs1 -157.6(4) . .
C7 Si2 O8 Cs1 83.6(5) . .
O3 Si3 O9 Cu1 -155.8(7) . .
O2 Si3 O9 Cu1 -36.9(9) . .
C13 Si3 O9 Cu1 85.9(7) . .
O3 Si3 O9 Cu1 46.0(8) . 2_556
O2 Si3 O9 Cu1 164.9(6) . 2_556
C13 Si3 O9 Cu1 -72.2(7) . 2_556
O3 Si4 O10 Cu1 23.7(9) . 2_556
O4 Si4 O10 Cu1 -94.6(8) . 2_556
C19 Si4 O10 Cu1 144.0(6) . 2_556
O3 Si4 O10 Na2 151.9(7) . 2_556
O4 Si4 O10 Na2 33.6(8) . 2_556
C19 Si4 O10 Na2 -87.8(7) . 2_556
O3 Si4 O10 Cs1 149.4(4) . 2_556
O4 Si4 O10 Cs1 31.1(6) . 2_556
C19 Si4 O10 Cs1 -90.3(4) . 2_556
O4 Si5 O11 Cu2 -92.6(8) . .
O5 Si5 O11 Cu2 25.9(10) . .
C25 Si5 O11 Cu2 149.2(6) . .
O4 Si5 O11 Na1 41.2(8) . .
O5 Si5 O11 Na1 159.7(6) . .
C25 Si5 O11 Na1 -77.0(7) . .
O6 Si6 O12 Cu2 -47.4(8) . 2_556
O5 Si6 O12 Cu2 -164.1(6) . 2_556
C31 Si6 O12 Cu2 73.3(7) . 2_556
Cs1 Si6 O12 Cu2 -108.1(6) 2_556 2_556
O6 Si6 O12 Cu2 166.8(6) . .
O5 Si6 O12 Cu2 50.1(8) . .
C31 Si6 O12 Cu2 -72.5(7) . .
O6 Si1 C1 C2 -91.6(6) 2_556 .
O7 Si1 C1 C2 29.6(5) . .
O1 Si1 C1 C2 153.0(5) . .
O6 Si1 C1 C6 88.4(6) 2_556 .
O7 Si1 C1 C6 -150.4(5) . .
O1 Si1 C1 C6 -27.0(5) . .
O8 Si2 C7 C12 60.6(5) . .
O1 Si2 C7 C12 -174.2(5) . .
O2 Si2 C7 C12 -60.4(5) . .
Na2 Si2 C7 C12 100.6(4) . .
Cs1 Si2 C7 C12 109.5(3) . .
O8 Si2 C7 C8 -119.4(5) . .
O1 Si2 C7 C8 5.8(5) . .
O2 Si2 C7 C8 119.6(5) . .
O9 Si3 C13 C18 -165.7(6) . .
O3 Si3 C13 C18 74.1(5) . .
O2 Si3 C13 C18 -43.2(5) . .
O9 Si3 C13 C18A 168.6(5) . .
O3 Si3 C13 C18A 48.4(4) . .
O2 Si3 C13 C18A -68.9(5) . .
O9 Si3 C13 C14A -11.4(5) . .
O3 Si3 C13 C14A -131.6(4) . .
O2 Si3 C13 C14A 111.1(5) . .
O9 Si3 C13 C14 14.3(6) . .
O3 Si3 C13 C14 -105.9(5) . .
O2 Si3 C13 C14 136.8(5) . .
O10 Si4 C19 C20 -34.1(5) . .
O3 Si4 C19 C20 88.1(5) . .
O4 Si4 C19 C20 -158.4(4) . .
O10 Si4 C19 C24 145.9(5) . .
O3 Si4 C19 C24 -91.9(5) . .
O4 Si4 C19 C24 21.6(4) . .
O11 Si5 C25 C30 -106.7(5) . .
O4 Si5 C25 C30 130.0(4) . .
O5 Si5 C25 C30 17.3(5) . .
O11 Si5 C25 C26 73.3(5) . .
O4 Si5 C25 C26 -50.0(4) . .
O5 Si5 C25 C26 -162.7(5) . .
O12 Si6 C31 C32 -176.0(5) . .
O6 Si6 C31 C32 -57.5(5) . .
O5 Si6 C31 C32 62.1(5) . .
O12 Si6 C31 C36A 63.9(5) . .
O6 Si6 C31 C36A -177.7(6) . .
O5 Si6 C31 C36A -58.0(5) . .
O12 Si6 C31 C36 4.0(5) . .
O6 Si6 C31 C36 122.5(5) . .
O5 Si6 C31 C36 -117.9(5) . .
O12 Si6 C31 C32A -116.1(5) . .
O6 Si6 C31 C32A 2.3(6) . .
O5 Si6 C31 C32A 122.0(5) . .
Na2 O13 C37 N1 144.3(9) . .
Cs1 O13A C37A N1A 166.9(7) . .
Cs1 O13A C37A N1A 67.5(10) 5_566 .
Na1 O14 C40 N2 173.3(6) . .
